data_2229360
loop_
_publ_author_name
'Shakuntala, K.'
'Foro, Sabine'
'Gowda, B. Thimme'

_publ_section_title
;
 <i>N</i>-(2-Chlorophenylsulfonyl)-2-methylpropanamide
;
_journal_coeditor_code DS2091
_journal_issue 3
_journal_name_full 'Acta Crystallographica Section E'
_journal_page_first o595
_journal_paper_doi 10.1107/S1600536811004284
_journal_volume 67
_journal_year 2011
_chemical_formula_iupac 'C10 H12 Cl N O3 S'
_chemical_formula_moiety 'C10 H12 Cl N O3 S'
_chemical_formula_sum 'C10 H12 Cl N O3 S'
_chemical_formula_weight 261.72
_chemical_name_systematic
;
<i>N</i>-(2-Chlorophenylsulfonyl)-2-methylpropanamide
;
_space_group_IT_number 2
_symmetry_cell_setting triclinic
_symmetry_space_group_name_Hall '-P 1'
_symmetry_space_group_name_H-M 'P -1'
_atom_sites_solution_hydrogens geom
_atom_sites_solution_primary direct
_atom_sites_solution_secondary difmap
_audit_creation_method SHELXL-97
_cell_angle_alpha 92.740(10)
_cell_angle_beta 104.220(10)
_cell_angle_gamma 108.750(10)
_cell_formula_units_Z 2
_cell_length_a 8.3650(10)
_cell_length_b 8.7190(10)
_cell_length_c 9.1430(10)
_cell_measurement_reflns_used 2678
_cell_measurement_temperature 293(2)
_cell_measurement_theta_max 27.72
_cell_measurement_theta_min 2.95
_cell_volume 606.24(13)
_computing_cell_refinement
;
CrysAlis RED (Oxford Diffraction, 2009)
;
_computing_data_collection
;
CrysAlis CCD (Oxford Diffraction, 2009)
;
_computing_data_reduction
;
CrysAlis RED (Oxford Diffraction, 2009)
;
_computing_molecular_graphics 'PLATON (Spek, 2009)'
_computing_publication_material 'SHELXL97 (Sheldrick, 2008)'
_computing_structure_refinement 'SHELXL97 (Sheldrick, 2008)'
_computing_structure_solution 'SHELXS97 (Sheldrick, 2008)'
_diffrn_ambient_temperature 293(2)
_diffrn_measured_fraction_theta_full 0.998
_diffrn_measured_fraction_theta_max 0.998
_diffrn_measurement_device_type
;
Oxford Diffraction Xcalibur diffractometer
with a Sapphire CCD detector
;
_diffrn_measurement_method
;
Rotation method data acquisition using \w
;
_diffrn_radiation_monochromator graphite
_diffrn_radiation_source 'fine-focus sealed tube'
_diffrn_radiation_type MoK\a
_diffrn_radiation_wavelength 0.71073
_diffrn_reflns_av_R_equivalents 0.0109
_diffrn_reflns_av_sigmaI/netI 0.0124
_diffrn_reflns_limit_h_max 10
_diffrn_reflns_limit_h_min -10
_diffrn_reflns_limit_k_max 9
_diffrn_reflns_limit_k_min -10
_diffrn_reflns_limit_l_max 11
_diffrn_reflns_limit_l_min -11
_diffrn_reflns_number 4031
_diffrn_reflns_theta_full 26.37
_diffrn_reflns_theta_max 26.37
_diffrn_reflns_theta_min 2.96
_diffrn_standards_decay_% 0
_exptl_absorpt_coefficient_mu 0.478
_exptl_absorpt_correction_T_max 0.8505
_exptl_absorpt_correction_T_min 0.8136
_exptl_absorpt_correction_type multi-scan
_exptl_absorpt_process_details
;
(CrysAlis RED; Oxford Diffraction, 2009)
;
_exptl_crystal_colour colourless
_exptl_crystal_density_diffrn 1.434
_exptl_crystal_density_method 'not measured'
_exptl_crystal_description prism
_exptl_crystal_F_000 272
_exptl_crystal_size_max 0.45
_exptl_crystal_size_mid 0.35
_exptl_crystal_size_min 0.35
_refine_diff_density_max 0.392
_refine_diff_density_min -0.274
_refine_ls_extinction_coef 0.074(7)
_refine_ls_extinction_expression Fc^*^=kFc[1+0.001xFc^2^\l^3^/sin(2\q)]^-1/4^
_refine_ls_extinction_method 'SHELXL97 (Sheldrick, 2008)'
_refine_ls_goodness_of_fit_ref 1.041
_refine_ls_hydrogen_treatment mixed
_refine_ls_matrix_type full
_refine_ls_number_parameters 149
_refine_ls_number_reflns 2481
_refine_ls_number_restraints 1
_refine_ls_restrained_S_all 1.041
_refine_ls_R_factor_all 0.0401
_refine_ls_R_factor_gt 0.0356
_refine_ls_shift/su_max 0.000
_refine_ls_shift/su_mean 0.000
_refine_ls_structure_factor_coef Fsqd
_refine_ls_weighting_details 'calc w=1/[\s^2^(Fo^2^)+(0.0589P)^2^+0.1796P] where P=(Fo^2^+2Fc^2^)/3'
_refine_ls_weighting_scheme calc
_refine_ls_wR_factor_gt 0.0987
_refine_ls_wR_factor_ref 0.1023
_reflns_number_gt 2200
_reflns_number_total 2481
_reflns_threshold_expression I>2sigma(I)
_cod_data_source_file ds2091.cif
_cod_data_source_block I
_cod_original_cell_volume 606.24(12)
_cod_database_code 2229360
_cod_database_fobs_code 2229360

loop_
_symmetry_equiv_pos_as_xyz
'x, y, z'
'-x, -y, -z'

loop_
_atom_site_type_symbol
_atom_site_label
_atom_site_fract_x
_atom_site_fract_y
_atom_site_fract_z
_atom_site_U_iso_or_equiv
_atom_site_adp_type
_atom_site_calc_flag
_atom_site_refinement_flags
_atom_site_occupancy
_atom_site_disorder_assembly
_atom_site_disorder_group
C C1 0.8887(2) 0.33504(18) 0.17180(18) 0.0374(3) Uani d . 1 . .
C C2 0.9618(2) 0.2693(2) 0.07502(19) 0.0455(4) Uani d . 1 . .
C C3 1.1391(3) 0.3366(3) 0.0881(2) 0.0571(5) Uani d . 1 . .
H H3 1.1882 0.2924 0.0234 0.069 Uiso calc R 1 . .
C C4 1.2436(3) 0.4688(3) 0.1967(3) 0.0581(5) Uani d . 1 . .
H H4 1.3630 0.5137 0.2051 0.070 Uiso calc R 1 . .
C C5 1.1725(3) 0.5347(2) 0.2926(2) 0.0546(5) Uani d . 1 . .
H H5 1.2436 0.6243 0.3656 0.065 Uiso calc R 1 . .
C C6 0.9956(2) 0.4682(2) 0.2808(2) 0.0441(4) Uani d . 1 . .
H H6 0.9477 0.5128 0.3462 0.053 Uiso calc R 1 . .
C C7 0.7107(2) 0.0482(2) 0.36475(18) 0.0397(4) Uani d . 1 . .
C C8 0.6623(2) -0.1303(2) 0.3835(2) 0.0481(4) Uani d . 1 . .
H H8 0.5375 -0.1848 0.3306 0.058 Uiso calc R 1 . .
C C9 0.6889(5) -0.1514(4) 0.5501(3) 0.0922(9) Uani d . 1 . .
H H9A 0.6168 -0.1053 0.5915 0.111 Uiso calc R 1 . .
H H9B 0.8101 -0.0965 0.6046 0.111 Uiso calc R 1 . .
H H9C 0.6566 -0.2657 0.5599 0.111 Uiso calc R 1 . .
C C10 0.7668(3) -0.2058(3) 0.3089(3) 0.0720(6) Uani d . 1 . .
H H10A 0.8900 -0.1503 0.3556 0.086 Uiso calc R 1 . .
H H10B 0.7401 -0.1958 0.2023 0.086 Uiso calc R 1 . .
H H10C 0.7368 -0.3194 0.3215 0.086 Uiso calc R 1 . .
Cl Cl1 0.83725(8) 0.10188(7) -0.06290(7) 0.0749(2) Uani d . 1 . .
N N1 0.63339(19) 0.07529(16) 0.22009(16) 0.0418(3) Uani d D 1 . .
H H1N 0.578(3) -0.005(2) 0.150(2) 0.050 Uiso d D 1 . .
O O1 0.55713(17) 0.22202(16) 0.00990(15) 0.0571(4) Uani d . 1 . .
O O2 0.63345(17) 0.36011(15) 0.27093(17) 0.0567(4) Uani d . 1 . .
O O3 0.8089(2) 0.16099(17) 0.46098(15) 0.0609(4) Uani d . 1 . .
S S1 0.66390(5) 0.25610(5) 0.16468(5) 0.04147(16) Uani d . 1 . .

loop_
_atom_site_aniso_label
_atom_site_aniso_U_11
_atom_site_aniso_U_22
_atom_site_aniso_U_33
_atom_site_aniso_U_12
_atom_site_aniso_U_13
_atom_site_aniso_U_23
C1 0.0413(8) 0.0280(7) 0.0386(8) 0.0104(6) 0.0055(6) 0.0046(6)
C2 0.0544(10) 0.0359(8) 0.0409(8) 0.0119(7) 0.0098(7) -0.0009(7)
C3 0.0622(12) 0.0528(11) 0.0604(11) 0.0176(9) 0.0277(10) 0.0037(9)
C4 0.0452(10) 0.0501(11) 0.0717(13) 0.0050(8) 0.0189(9) 0.0054(9)
C5 0.0481(10) 0.0384(9) 0.0610(11) 0.0013(8) 0.0072(8) -0.0068(8)
C6 0.0469(9) 0.0341(8) 0.0452(9) 0.0108(7) 0.0077(7) -0.0024(7)
C7 0.0393(8) 0.0378(8) 0.0400(8) 0.0126(7) 0.0090(7) 0.0020(6)
C8 0.0424(9) 0.0400(9) 0.0549(10) 0.0088(7) 0.0070(8) 0.0130(8)
C9 0.118(2) 0.0910(19) 0.0757(17) 0.0331(18) 0.0383(16) 0.0458(15)
C10 0.0806(16) 0.0527(12) 0.0824(16) 0.0358(12) 0.0069(12) -0.0016(11)
Cl1 0.0767(4) 0.0630(4) 0.0670(4) 0.0134(3) 0.0098(3) -0.0306(3)
N1 0.0444(8) 0.0286(7) 0.0412(7) 0.0055(6) 0.0017(6) 0.0008(5)
O1 0.0500(7) 0.0446(7) 0.0586(8) 0.0094(6) -0.0090(6) 0.0123(6)
O2 0.0506(7) 0.0399(7) 0.0824(10) 0.0184(6) 0.0210(7) 0.0004(6)
O3 0.0738(9) 0.0465(7) 0.0459(7) 0.0160(7) -0.0040(6) -0.0078(6)
S1 0.0381(2) 0.0302(2) 0.0493(3) 0.01005(16) 0.00256(17) 0.00424(17)

loop_
_atom_type_symbol
_atom_type_description
_atom_type_scat_dispersion_real
_atom_type_scat_dispersion_imag
_atom_type_scat_source
C C 0.0033 0.0016 'International Tables Vol C Tables 4.2.6.8 and 6.1.1.4'
H H 0.0000 0.0000 'International Tables Vol C Tables 4.2.6.8 and 6.1.1.4'
Cl Cl 0.1484 0.1585 'International Tables Vol C Tables 4.2.6.8 and 6.1.1.4'
N N 0.0061 0.0033 'International Tables Vol C Tables 4.2.6.8 and 6.1.1.4'
O O 0.0106 0.0060 'International Tables Vol C Tables 4.2.6.8 and 6.1.1.4'
S S 0.1246 0.1234 'International Tables Vol C Tables 4.2.6.8 and 6.1.1.4'

loop_
_geom_angle_atom_site_label_1
_geom_angle_atom_site_label_2
_geom_angle_atom_site_label_3
_geom_angle_site_symmetry_1
_geom_angle_site_symmetry_3
_geom_angle
_geom_angle_publ_flag
C6 C1 C2 . . 119.32(16) ?
C6 C1 S1 . . 117.57(13) ?
C2 C1 S1 . . 123.11(13) ?
C3 C2 C1 . . 119.91(16) ?
C3 C2 Cl1 . . 118.08(14) ?
C1 C2 Cl1 . . 122.01(14) ?
C4 C3 C2 . . 120.17(18) ?
C4 C3 H3 . . 119.9 ?
C2 C3 H3 . . 119.9 ?
C5 C4 C3 . . 120.34(18) ?
C5 C4 H4 . . 119.8 ?
C3 C4 H4 . . 119.8 ?
C4 C5 C6 . . 119.98(17) ?
C4 C5 H5 . . 120.0 ?
C6 C5 H5 . . 120.0 ?
C5 C6 C1 . . 120.28(17) ?
C5 C6 H6 . . 119.9 ?
C1 C6 H6 . . 119.9 ?
O3 C7 N1 . . 120.87(16) ?
O3 C7 C8 . . 125.77(16) ?
N1 C7 C8 . . 113.34(14) ?
C7 C8 C10 . . 109.40(16) ?
C7 C8 C9 . . 110.55(18) ?
C10 C8 C9 . . 112.5(2) ?
C7 C8 H8 . . 108.1 ?
C10 C8 H8 . . 108.1 ?
C9 C8 H8 . . 108.1 ?
C8 C9 H9A . . 109.5 ?
C8 C9 H9B . . 109.5 ?
H9A C9 H9B . . 109.5 ?
C8 C9 H9C . . 109.5 ?
H9A C9 H9C . . 109.5 ?
H9B C9 H9C . . 109.5 ?
C8 C10 H10A . . 109.5 ?
C8 C10 H10B . . 109.5 ?
H10A C10 H10B . . 109.5 ?
C8 C10 H10C . . 109.5 ?
H10A C10 H10C . . 109.5 ?
H10B C10 H10C . . 109.5 ?
C7 N1 S1 . . 124.59(11) ?
C7 N1 H1N . . 119.7(15) ?
S1 N1 H1N . . 115.1(14) ?
O2 S1 O1 . . 118.79(9) ?
O2 S1 N1 . . 109.66(8) ?
O1 S1 N1 . . 104.14(8) ?
O2 S1 C1 . . 107.71(8) ?
O1 S1 C1 . . 110.42(8) ?
N1 S1 C1 . . 105.30(8) ?

loop_
_geom_bond_atom_site_label_1
_geom_bond_atom_site_label_2
_geom_bond_site_symmetry_2
_geom_bond_distance
_geom_bond_publ_flag
C1 C6 . 1.387(2) ?
C1 C2 . 1.389(2) ?
C1 S1 . 1.7659(17) ?
C2 C3 . 1.380(3) ?
C2 Cl1 . 1.7344(18) ?
C3 C4 . 1.377(3) ?
C3 H3 . 0.9300 ?
C4 C5 . 1.371(3) ?
C4 H4 . 0.9300 ?
C5 C6 . 1.379(3) ?
C5 H5 . 0.9300 ?
C6 H6 . 0.9300 ?
C7 O3 . 1.208(2) ?
C7 N1 . 1.390(2) ?
C7 C8 . 1.507(2) ?
C8 C10 . 1.511(3) ?
C8 C9 . 1.514(3) ?
C8 H8 . 0.9800 ?
C9 H9A . 0.9600 ?
C9 H9B . 0.9600 ?
C9 H9C . 0.9600 ?
C10 H10A . 0.9600 ?
C10 H10B . 0.9600 ?
C10 H10C . 0.9600 ?
N1 S1 . 1.6396(14) ?
N1 H1N . 0.843(15) ?
O1 S1 . 1.4341(13) ?
O2 S1 . 1.4202(14) ?

loop_
_geom_hbond_atom_site_label_D
_geom_hbond_atom_site_label_H
_geom_hbond_atom_site_label_A
_geom_hbond_site_symmetry_A
_geom_hbond_distance_DH
_geom_hbond_distance_HA
_geom_hbond_distance_DA
_geom_hbond_angle_DHA
N1 H1N O1 2_655 0.843(15) 2.136(16) 2.976(2) 174(2)

loop_
_geom_torsion_atom_site_label_1
_geom_torsion_atom_site_label_2
_geom_torsion_atom_site_label_3
_geom_torsion_atom_site_label_4
_geom_torsion_site_symmetry_1
_geom_torsion_site_symmetry_2
_geom_torsion_site_symmetry_3
_geom_torsion_site_symmetry_4
_geom_torsion
_geom_torsion_publ_flag
C6 C1 C2 C3 . . . . 0.1(3) ?
S1 C1 C2 C3 . . . . -179.39(15) ?
C6 C1 C2 Cl1 . . . . 179.41(13) ?
S1 C1 C2 Cl1 . . . . 0.0(2) ?
C1 C2 C3 C4 . . . . -0.1(3) ?
Cl1 C2 C3 C4 . . . . -179.50(16) ?
C2 C3 C4 C5 . . . . 0.0(3) ?
C3 C4 C5 C6 . . . . 0.2(3) ?
C4 C5 C6 C1 . . . . -0.3(3) ?
C2 C1 C6 C5 . . . . 0.1(3) ?
S1 C1 C6 C5 . . . . 179.61(14) ?
O3 C7 C8 C10 . . . . -101.1(2) ?
N1 C7 C8 C10 . . . . 77.45(19) ?
O3 C7 C8 C9 . . . . 23.2(3) ?
N1 C7 C8 C9 . . . . -158.19(19) ?
O3 C7 N1 S1 . . . . -0.2(2) ?
C8 C7 N1 S1 . . . . -178.89(12) ?
C7 N1 S1 O2 . . . . -51.29(16) ?
C7 N1 S1 O1 . . . . -179.42(14) ?
C7 N1 S1 C1 . . . . 64.35(16) ?
C6 C1 S1 O2 . . . . 4.95(16) ?
C2 C1 S1 O2 . . . . -175.59(14) ?
C6 C1 S1 O1 . . . . 136.13(13) ?
C2 C1 S1 O1 . . . . -44.41(16) ?
C6 C1 S1 N1 . . . . -112.02(14) ?
C2 C1 S1 N1 . . . . 67.44(15) ?

loop_
_cod_related_entry_id
_cod_related_entry_database
_cod_related_entry_code
1 ChemSpider 8191114
